data_4311752
loop_
_publ_author_name
'Olaf K\"uhl'
'Steffen Blaurock'

_publ_section_title
;
 (R/S)A2- or
 (R,S/S,R)p,p'-[Pd(\k2-P,P-{P(OC6H3But2-2,4)2N(Me)C(O)N(Me)PPh2}Cl2]:
 Chirality Created by Ring Tilting
;
_journal_name_full 'Inorganic Chemistry'
_journal_page_first 6543
_journal_page_last 6545
_journal_paper_doi 10.1021/ic049222e
_journal_volume 43
_journal_year 2004
_chemical_formula_sum 'C47 H66 Cl2 N2 O4 P2 Pd'
_chemical_formula_weight 962.26
_chemical_name_systematic
; 
 ? 
;
_space_group_IT_number 2
_symmetry_cell_setting triclinic
_symmetry_space_group_name_Hall '-P 1'
_symmetry_space_group_name_H-M 'P -1'
_atom_sites_solution_hydrogens geom
_atom_sites_solution_primary direct
_atom_sites_solution_secondary difmap
_audit_creation_method SHELXL-97
_cell_angle_alpha 104.548(3)
_cell_angle_beta 99.170(3)
_cell_angle_gamma 91.801(3)
_cell_formula_units_Z 2
_cell_length_a 11.0035(16)
_cell_length_b 12.3234(18)
_cell_length_c 19.092(3)
_cell_measurement_reflns_used 134
_cell_measurement_temperature 215(2)
_cell_measurement_theta_max 30.53
_cell_measurement_theta_min 1.12
_cell_volume 2466.9(6)
_computing_cell_refinement 'Bruker SAINT'
_computing_data_collection 'Bruker SMART'
_computing_data_reduction 'Bruker SAINT'
_computing_molecular_graphics 'Bruker SHELXTL PLUS'
_computing_publication_material 'Bruker SHELXTL PLUS'
_computing_structure_refinement 'SHELXL-97 (Sheldrick, 1997)'
_computing_structure_solution 'SHELXS-97 (Sheldrick, 1990)'
_diffrn_ambient_temperature 215(2)
_diffrn_measured_fraction_theta_full 0.947
_diffrn_measured_fraction_theta_max 0.947
_diffrn_measurement_device_type 'Bruker CCD'
_diffrn_measurement_method omega-scans
_diffrn_radiation_monochromator graphite
_diffrn_radiation_source 'fine-focus sealed tube'
_diffrn_radiation_type MoK\a
_diffrn_radiation_wavelength 0.71073
_diffrn_reflns_av_R_equivalents 0.0214
_diffrn_reflns_av_sigmaI/netI 0.0519
_diffrn_reflns_limit_h_max 15
_diffrn_reflns_limit_h_min -11
_diffrn_reflns_limit_k_max 16
_diffrn_reflns_limit_k_min -17
_diffrn_reflns_limit_l_max 26
_diffrn_reflns_limit_l_min -25
_diffrn_reflns_number 20347
_diffrn_reflns_theta_full 30.53
_diffrn_reflns_theta_max 30.53
_diffrn_reflns_theta_min 1.12
_exptl_absorpt_coefficient_mu 0.591
_exptl_absorpt_correction_T_max 0.8910
_exptl_absorpt_correction_T_min 0.8427
_exptl_absorpt_correction_type SADABS
_exptl_crystal_colour colorless
_exptl_crystal_density_diffrn 1.295
_exptl_crystal_density_method 'not measured'
_exptl_crystal_description platelet
_exptl_crystal_F_000 1008
_exptl_crystal_size_max 0.30
_exptl_crystal_size_mid 0.20
_exptl_crystal_size_min 0.20
_refine_diff_density_max 0.743
_refine_diff_density_min -0.764
_refine_diff_density_rms 0.086
_refine_ls_extinction_method none
_refine_ls_goodness_of_fit_ref 1.081
_refine_ls_hydrogen_treatment mixed
_refine_ls_matrix_type full
_refine_ls_number_parameters 755
_refine_ls_number_reflns 14310
_refine_ls_number_restraints 0
_refine_ls_restrained_S_all 1.081
_refine_ls_R_factor_all 0.0880
_refine_ls_R_factor_gt 0.0595
_refine_ls_shift/su_max 0.262
_refine_ls_shift/su_mean 0.016
_refine_ls_structure_factor_coef Fsqd
_refine_ls_weighting_details 'calc w=1/[\s^2^(Fo^2^)+(0.0591P)^2^+1.9175P] where P=(Fo^2^+2Fc^2^)/3'
_refine_ls_weighting_scheme calc
_refine_ls_wR_factor_gt 0.1253
_refine_ls_wR_factor_ref 0.1388
_reflns_number_gt 10773
_reflns_number_total 14310
_reflns_threshold_expression >2sigma(I)
_cod_data_source_file ic049222esi20040615_080515.cif
_cod_data_source_block c1425
_cod_original_formula_sum 'C43 H58 Cl2 N2 O3 P2 Pd * C4 H8 O'
_cod_database_code 4311752

loop_
_symmetry_equiv_pos_as_xyz
'x, y, z'
'-x, -y, -z'

loop_
_atom_site_label
_atom_site_type_symbol
_atom_site_fract_x
_atom_site_fract_y
_atom_site_fract_z
_atom_site_U_iso_or_equiv
_atom_site_adp_type
_atom_site_occupancy
_atom_site_symmetry_multiplicity
_atom_site_calc_flag
_atom_site_refinement_flags
_atom_site_disorder_assembly
_atom_site_disorder_group
Pd1 Pd 0.51701(2) 0.75516(2) 0.675883(13) 0.02931(7) Uani 1 1 d . . .
P1 P 0.32180(7) 0.68838(7) 0.65761(5) 0.03110(17) Uani 1 1 d . . .
P2 P 0.55480(7) 0.73517(6) 0.78725(4) 0.02860(16) Uani 1 1 d . . .
Cl1 Cl 0.47637(9) 0.79522(10) 0.56175(6) 0.0549(3) Uani 1 1 d . . .
Cl2 Cl 0.72636(8) 0.81359(8) 0.69461(5) 0.0470(2) Uani 1 1 d . . .
O1 O 0.2768(3) 0.5695(3) 0.82008(16) 0.0568(7) Uani 1 1 d . . .
O2 O 0.6649(2) 0.66374(17) 0.80983(13) 0.0355(5) Uani 1 1 d . . .
O3 O 0.6074(2) 0.84633(17) 0.84926(12) 0.0334(5) Uani 1 1 d . . .
N1 N 0.2943(2) 0.5986(2) 0.70980(16) 0.0356(6) Uani 1 1 d . . .
N2 N 0.4351(3) 0.6913(2) 0.82128(15) 0.0359(6) Uani 1 1 d . . .
C1 C 0.3322(3) 0.6167(3) 0.78497(19) 0.0352(7) Uani 1 1 d . . .
C2 C 0.1904(5) 0.5105(4) 0.6810(3) 0.0551(11) Uani 1 1 d . . .
H2A H 0.213(6) 0.445(6) 0.694(4) 0.12(2) Uiso 1 1 d . . .
H2B H 0.181(5) 0.488(5) 0.635(3) 0.09(2) Uiso 1 1 d . . .
H2C H 0.123(7) 0.540(6) 0.693(4) 0.13(3) Uiso 1 1 d . . .
C3 C 0.4573(6) 0.7064(5) 0.9020(2) 0.0610(12) Uani 1 1 d . . .
H3A H 0.386(7) 0.688(6) 0.917(4) 0.13(3) Uiso 1 1 d . . .
H3B H 0.492(5) 0.774(5) 0.927(3) 0.070(15) Uiso 1 1 d . . .
H3C H 0.534(10) 0.671(9) 0.911(5) 0.21(4) Uiso 1 1 d . . .
C4 C 0.2148(3) 0.7961(3) 0.67638(19) 0.0361(7) Uani 1 1 d . . .
C5 C 0.2174(4) 0.8869(3) 0.6456(2) 0.0490(9) Uani 1 1 d . . .
H5A H 0.269(3) 0.887(3) 0.615(2) 0.032(9) Uiso 1 1 d . . .
C6 C 0.1377(5) 0.9715(4) 0.6627(3) 0.0641(12) Uani 1 1 d . . .
H6A H 0.142(5) 1.024(5) 0.638(3) 0.090(18) Uiso 1 1 d . . .
C7 C 0.0585(4) 0.9671(4) 0.7099(3) 0.0625(12) Uani 1 1 d . . .
H7A H 0.013(5) 1.030(4) 0.726(3) 0.082(16) Uiso 1 1 d . . .
C8 C 0.0557(4) 0.8789(4) 0.7410(3) 0.0632(12) Uani 1 1 d . . .
H8A H 0.005(5) 0.871(5) 0.768(3) 0.090(19) Uiso 1 1 d . . .
C9 C 0.1341(4) 0.7930(4) 0.7248(3) 0.0511(10) Uani 1 1 d . . .
H9A H 0.128(4) 0.739(4) 0.746(2) 0.057(13) Uiso 1 1 d . . .
C10 C 0.2725(3) 0.6021(3) 0.56528(18) 0.0371(7) Uani 1 1 d . . .
C11 C 0.1655(4) 0.6195(4) 0.5217(2) 0.0511(10) Uani 1 1 d . . .
H11A H 0.118(4) 0.673(4) 0.540(2) 0.055(12) Uiso 1 1 d . . .
C12 C 0.1320(5) 0.5521(4) 0.4505(3) 0.0659(13) Uani 1 1 d . . .
H12A H 0.054(5) 0.570(4) 0.422(3) 0.080(16) Uiso 1 1 d . . .
C13 C 0.2023(5) 0.4672(4) 0.4235(3) 0.0659(13) Uani 1 1 d . . .
H13A H 0.178(4) 0.421(4) 0.378(3) 0.069(14) Uiso 1 1 d . . .
C14 C 0.3079(5) 0.4474(4) 0.4669(3) 0.0617(12) Uani 1 1 d . . .
H14A H 0.351(5) 0.389(5) 0.448(3) 0.097(19) Uiso 1 1 d . . .
C15 C 0.3435(4) 0.5167(4) 0.5366(2) 0.0506(9) Uani 1 1 d . . .
H15A H 0.410(4) 0.501(4) 0.565(2) 0.056(12) Uiso 1 1 d . . .
C16 C 0.6804(3) 0.5508(2) 0.77561(18) 0.0313(6) Uani 1 1 d . . .
C17 C 0.5927(3) 0.4884(3) 0.7186(2) 0.0403(8) Uani 1 1 d . . .
H17A H 0.524(3) 0.521(3) 0.704(2) 0.037(9) Uiso 1 1 d . . .
C18 C 0.6076(4) 0.3767(3) 0.6857(2) 0.0419(8) Uani 1 1 d . . .
H18A H 0.546(4) 0.339(3) 0.645(2) 0.044(10) Uiso 1 1 d . . .
C19 C 0.7092(3) 0.3256(3) 0.71097(19) 0.0386(7) Uani 1 1 d . . .
C20 C 0.7962(3) 0.3918(3) 0.7684(2) 0.0378(7) Uani 1 1 d . . .
H20A H 0.866(3) 0.358(3) 0.787(2) 0.039(10) Uiso 1 1 d . . .
C21 C 0.7870(3) 0.5048(3) 0.80256(17) 0.0315(6) Uani 1 1 d . . .
C22 C 0.7281(4) 0.2008(3) 0.6784(2) 0.0493(9) Uani 1 1 d . . .
C23 C 0.6120(7) 0.1374(4) 0.6299(4) 0.086(2) Uani 1 1 d . . .
H23A H 0.608(7) 0.175(7) 0.589(4) 0.15(3) Uiso 1 1 d . . .
H23B H 0.545(8) 0.140(7) 0.662(5) 0.16(4) Uiso 1 1 d . . .
H23C H 0.622(5) 0.056(5) 0.606(3) 0.088(17) Uiso 1 1 d . . .
C24 C 0.8356(10) 0.1956(6) 0.6370(6) 0.111(3) Uani 1 1 d . . .
H24A H 0.804(5) 0.227(5) 0.594(3) 0.076(17) Uiso 1 1 d . . .
H24B H 0.849(6) 0.119(6) 0.615(4) 0.12(2) Uiso 1 1 d . . .
H24C H 0.911(10) 0.232(9) 0.672(6) 0.21(6) Uiso 1 1 d . . .
C25 C 0.7629(7) 0.1443(4) 0.7411(3) 0.0746(16) Uani 1 1 d . . .
H25A H 0.761(5) 0.068(5) 0.721(3) 0.075(15) Uiso 1 1 d . . .
H25B H 0.687(6) 0.154(5) 0.769(4) 0.11(2) Uiso 1 1 d . . .
H25C H 0.839(6) 0.177(5) 0.779(4) 0.11(2) Uiso 1 1 d . . .
C26 C 0.8892(3) 0.5732(3) 0.8634(2) 0.0402(8) Uani 1 1 d . . .
C27 C 0.9938(5) 0.5005(5) 0.8834(3) 0.0626(13) Uani 1 1 d . . .
H27A H 1.053(4) 0.546(3) 0.916(2) 0.044(11) Uiso 1 1 d . . .
H27B H 1.033(5) 0.469(4) 0.847(3) 0.069(16) Uiso 1 1 d . . .
H27C H 0.961(5) 0.443(5) 0.899(3) 0.073(17) Uiso 1 1 d . . .
C28 C 0.8387(5) 0.6222(5) 0.9340(2) 0.0578(11) Uani 1 1 d . . .
H28A H 0.788(5) 0.678(4) 0.929(3) 0.072(15) Uiso 1 1 d . . .
H28B H 0.901(4) 0.655(4) 0.976(3) 0.061(13) Uiso 1 1 d . . .
H28C H 0.794(5) 0.563(4) 0.947(3) 0.070(15) Uiso 1 1 d . . .
C29 C 0.9453(4) 0.6662(4) 0.8360(3) 0.0544(10) Uani 1 1 d . . .
H29A H 0.890(5) 0.716(4) 0.825(3) 0.076(16) Uiso 1 1 d . . .
H29B H 0.976(5) 0.639(4) 0.794(3) 0.078(17) Uiso 1 1 d . . .
H29C H 1.013(5) 0.708(4) 0.872(3) 0.071(14) Uiso 1 1 d . . .
C30 C 0.5607(3) 0.9533(3) 0.85553(17) 0.0328(6) Uani 1 1 d . . .
C31 C 0.4418(3) 0.9620(3) 0.8223(2) 0.0420(8) Uani 1 1 d . . .
H31A H 0.392(4) 0.900(3) 0.801(2) 0.046(11) Uiso 1 1 d . . .
C32 C 0.3971(4) 1.0666(3) 0.8268(2) 0.0462(9) Uani 1 1 d . . .
H32A H 0.324(4) 1.071(3) 0.803(2) 0.049(11) Uiso 1 1 d . . .
C33 C 0.4694(3) 1.1639(3) 0.86492(18) 0.0379(7) Uani 1 1 d . . .
C34 C 0.5857(4) 1.1503(3) 0.9004(2) 0.0387(7) Uani 1 1 d . . .
H34A H 0.630(4) 1.210(3) 0.927(2) 0.046(11) Uiso 1 1 d . . .
C35 C 0.6363(3) 1.0471(3) 0.89792(17) 0.0341(7) Uani 1 1 d . . .
C36 C 0.4197(4) 1.2792(3) 0.8660(2) 0.0476(9) Uani 1 1 d . . .
C37 C 0.3724(9) 1.2841(6) 0.7881(3) 0.085(2) Uani 1 1 d . . .
H37A H 0.293(5) 1.226(5) 0.772(3) 0.09(2) Uiso 1 1 d . . .
H37B H 0.434(7) 1.271(6) 0.761(4) 0.12(3) Uiso 1 1 d . . .
H37C H 0.341(7) 1.361(7) 0.794(4) 0.15(3) Uiso 1 1 d . . .
C38 C 0.5219(7) 1.3758(4) 0.9005(4) 0.089(2) Uani 1 1 d . . .
H38A H 0.553(6) 1.379(5) 0.961(4) 0.12(2) Uiso 1 1 d . . .
H38B H 0.485(6) 1.444(6) 0.896(3) 0.11(2) Uiso 1 1 d . . .
H38C H 0.591(6) 1.358(5) 0.867(4) 0.11(2) Uiso 1 1 d . . .
C39 C 0.3166(7) 1.2954(6) 0.9108(4) 0.088(2) Uani 1 1 d . . .
H39A H 0.243(7) 1.246(7) 0.871(5) 0.15(3) Uiso 1 1 d . . .
H39B H 0.293(5) 1.369(5) 0.913(3) 0.094(18) Uiso 1 1 d . . .
H39C H 0.351(6) 1.304(5) 0.966(4) 0.11(2) Uiso 1 1 d . . .
C40 C 0.7651(3) 1.0387(3) 0.9411(2) 0.0455(9) Uani 1 1 d . . .
C41 C 0.7518(6) 0.9721(6) 0.9972(3) 0.0693(14) Uani 1 1 d . . .
H41A H 0.720(6) 0.905(5) 0.981(3) 0.09(2) Uiso 1 1 d . . .
H41B H 0.704(5) 1.006(5) 1.031(3) 0.091(19) Uiso 1 1 d . . .
H41C H 0.835(6) 0.972(5) 1.029(3) 0.096(18) Uiso 1 1 d . . .
C42 C 0.8502(4) 0.9827(4) 0.8890(3) 0.0522(10) Uani 1 1 d . . .
H42A H 0.824(4) 0.917(4) 0.864(3) 0.068(15) Uiso 1 1 d . . .
H42B H 0.938(4) 0.983(3) 0.921(2) 0.054(12) Uiso 1 1 d . . .
H42C H 0.864(4) 1.026(4) 0.857(3) 0.060(14) Uiso 1 1 d . . .
C43 C 0.8282(5) 1.1552(5) 0.9823(4) 0.0788(19) Uani 1 1 d . . .
H43A H 0.903(6) 1.142(5) 1.003(3) 0.10(2) Uiso 1 1 d . . .
H43B H 0.783(5) 1.186(5) 1.021(3) 0.086(18) Uiso 1 1 d . . .
H43C H 0.833(4) 1.206(4) 0.950(3) 0.064(15) Uiso 1 1 d . . .
O1L O 0.8376(7) 0.7743(5) 0.4061(4) 0.146(2) Uani 1 1 d . . .
C1L C 0.9026(8) 0.7951(10) 0.4792(6) 0.154(4) Uani 1 1 d . . .
H1LA H 0.9901 0.8113 0.4812 0.185 Uiso 1 1 calc R . .
H1LB H 0.8916 0.7307 0.4988 0.185 Uiso 1 1 calc R . .
C2L C 0.8500(8) 0.8899(9) 0.5193(5) 0.170(5) Uani 1 1 d . . .
H2LA H 0.8447 0.8825 0.5681 0.204 Uiso 1 1 calc R . .
H2LB H 0.9006 0.9581 0.5240 0.204 Uiso 1 1 calc R . .
C3L C 0.7304(6) 0.8944(6) 0.4798(4) 0.101(2) Uani 1 1 d . . .
H3LA H 0.7248 0.9617 0.4622 0.121 Uiso 1 1 calc R . .
H3LB H 0.6677 0.8923 0.5100 0.121 Uiso 1 1 calc R . .
C4L C 0.7182(6) 0.7958(7) 0.4203(4) 0.119(3) Uani 1 1 d . . .
H4LA H 0.6812 0.7328 0.4333 0.143 Uiso 1 1 calc R . .
H4LB H 0.6663 0.8077 0.3772 0.143 Uiso 1 1 calc R . .

loop_
_atom_site_aniso_label
_atom_site_aniso_U_11
_atom_site_aniso_U_22
_atom_site_aniso_U_33
_atom_site_aniso_U_23
_atom_site_aniso_U_13
_atom_site_aniso_U_12
Pd1 0.02572(11) 0.03004(12) 0.03263(13) 0.00857(9) 0.00566(9) 0.00207(8)
P1 0.0258(4) 0.0319(4) 0.0355(4) 0.0090(3) 0.0040(3) 0.0039(3)
P2 0.0272(4) 0.0232(4) 0.0343(4) 0.0058(3) 0.0038(3) 0.0064(3)
Cl1 0.0512(5) 0.0747(7) 0.0468(5) 0.0315(5) 0.0078(4) -0.0017(5)
Cl2 0.0321(4) 0.0540(5) 0.0509(5) 0.0073(4) 0.0081(4) -0.0091(4)
O1 0.0553(17) 0.0643(18) 0.0583(18) 0.0305(15) 0.0114(14) -0.0116(14)
O2 0.0343(12) 0.0252(10) 0.0429(13) 0.0042(9) 0.0002(10) 0.0106(9)
O3 0.0344(11) 0.0228(10) 0.0372(12) 0.0009(9) -0.0007(9) 0.0079(8)
N1 0.0300(13) 0.0330(14) 0.0442(16) 0.0115(12) 0.0057(12) -0.0020(11)
N2 0.0361(14) 0.0373(15) 0.0343(14) 0.0091(11) 0.0067(11) 0.0021(11)
C1 0.0320(16) 0.0304(15) 0.0443(18) 0.0106(14) 0.0076(14) 0.0041(12)
C2 0.053(3) 0.050(3) 0.056(3) 0.010(2) 0.004(2) -0.019(2)
C3 0.071(3) 0.079(3) 0.033(2) 0.016(2) 0.007(2) -0.012(3)
C4 0.0265(15) 0.0378(17) 0.0414(18) 0.0090(14) -0.0003(13) 0.0044(12)
C5 0.051(2) 0.048(2) 0.051(2) 0.0172(18) 0.0102(19) 0.0136(18)
C6 0.069(3) 0.052(3) 0.072(3) 0.023(2) 0.001(2) 0.026(2)
C7 0.046(2) 0.056(3) 0.077(3) 0.004(2) 0.002(2) 0.023(2)
C8 0.041(2) 0.061(3) 0.090(4) 0.015(3) 0.024(2) 0.016(2)
C9 0.0364(19) 0.049(2) 0.073(3) 0.019(2) 0.0189(19) 0.0100(16)
C10 0.0322(16) 0.0403(18) 0.0351(17) 0.0053(14) 0.0026(13) -0.0003(13)
C11 0.044(2) 0.051(2) 0.049(2) 0.0032(18) -0.0034(17) 0.0101(18)
C12 0.055(3) 0.074(3) 0.053(3) 0.006(2) -0.017(2) 0.000(2)
C13 0.073(3) 0.070(3) 0.042(2) -0.004(2) 0.004(2) -0.013(2)
C14 0.060(3) 0.061(3) 0.052(3) -0.009(2) 0.013(2) 0.003(2)
C15 0.039(2) 0.057(2) 0.050(2) 0.0019(18) 0.0068(17) 0.0092(17)
C16 0.0329(15) 0.0249(14) 0.0372(16) 0.0091(12) 0.0058(13) 0.0086(12)
C17 0.0376(18) 0.0330(17) 0.047(2) 0.0083(14) -0.0021(15) 0.0098(14)
C18 0.045(2) 0.0294(16) 0.045(2) 0.0041(14) -0.0004(16) 0.0065(14)
C19 0.049(2) 0.0293(16) 0.0413(18) 0.0122(14) 0.0125(15) 0.0128(14)
C20 0.0391(18) 0.0366(17) 0.0426(19) 0.0158(14) 0.0100(15) 0.0176(14)
C21 0.0334(15) 0.0321(15) 0.0330(16) 0.0120(12) 0.0097(13) 0.0106(12)
C22 0.064(3) 0.0315(17) 0.053(2) 0.0070(16) 0.0167(19) 0.0187(17)
C23 0.101(5) 0.036(2) 0.099(5) -0.008(3) -0.010(4) 0.013(3)
C24 0.165(8) 0.057(3) 0.137(7) 0.018(4) 0.108(7) 0.042(4)
C25 0.105(5) 0.035(2) 0.084(4) 0.019(2) 0.009(3) 0.023(3)
C26 0.0345(17) 0.0425(18) 0.0421(19) 0.0098(15) 0.0024(14) 0.0127(14)
C27 0.044(2) 0.064(3) 0.071(3) 0.010(3) -0.010(2) 0.021(2)
C28 0.058(3) 0.073(3) 0.035(2) 0.005(2) 0.0002(19) 0.019(2)
C29 0.038(2) 0.051(2) 0.071(3) 0.015(2) 0.002(2) -0.0014(18)
C30 0.0367(16) 0.0283(15) 0.0325(16) 0.0051(12) 0.0060(13) 0.0114(12)
C31 0.0349(18) 0.0313(17) 0.052(2) 0.0017(15) -0.0010(15) 0.0079(14)
C32 0.043(2) 0.043(2) 0.050(2) 0.0104(16) -0.0010(17) 0.0195(16)
C33 0.051(2) 0.0326(16) 0.0333(17) 0.0077(13) 0.0153(15) 0.0177(14)
C34 0.049(2) 0.0265(16) 0.0374(18) 0.0012(13) 0.0075(15) 0.0053(14)
C35 0.0365(16) 0.0311(15) 0.0310(16) 0.0004(12) 0.0057(13) 0.0086(13)
C36 0.071(3) 0.0366(18) 0.043(2) 0.0154(15) 0.0185(18) 0.0281(18)
C37 0.142(6) 0.070(4) 0.056(3) 0.034(3) 0.018(4) 0.045(4)
C38 0.119(5) 0.034(2) 0.105(5) 0.014(3) -0.003(4) 0.016(3)
C39 0.126(6) 0.084(4) 0.076(4) 0.033(3) 0.050(4) 0.073(4)
C40 0.0401(19) 0.0399(19) 0.044(2) -0.0031(15) -0.0066(15) 0.0070(15)
C41 0.070(3) 0.093(4) 0.042(3) 0.021(3) -0.007(2) 0.020(3)
C42 0.037(2) 0.048(2) 0.062(3) 0.003(2) -0.0011(19) 0.0080(17)
C43 0.055(3) 0.053(3) 0.095(4) -0.023(3) -0.019(3) 0.003(2)
O1L 0.170(6) 0.112(4) 0.142(5) -0.019(4) 0.068(5) 0.014(4)
C1L 0.117(7) 0.239(12) 0.148(8) 0.110(8) 0.029(6) 0.106(7)
C2L 0.095(6) 0.225(11) 0.114(6) -0.081(7) -0.007(5) 0.003(6)
C3L 0.086(4) 0.104(5) 0.114(5) 0.009(4) 0.048(4) 0.011(4)
C4L 0.065(4) 0.150(7) 0.112(6) -0.011(5) 0.004(4) -0.014(4)

loop_
_atom_type_symbol
_atom_type_description
_atom_type_scat_dispersion_real
_atom_type_scat_dispersion_imag
_atom_type_scat_source
C C 0.0033 0.0016 'International Tables Vol C Tables 4.2.6.8 and 6.1.1.4'
H H 0.0000 0.0000 'International Tables Vol C Tables 4.2.6.8 and 6.1.1.4'
N N 0.0061 0.0033 'International Tables Vol C Tables 4.2.6.8 and 6.1.1.4'
O O 0.0106 0.0060 'International Tables Vol C Tables 4.2.6.8 and 6.1.1.4'
Cl Cl 0.1484 0.1585 'International Tables Vol C Tables 4.2.6.8 and 6.1.1.4'
P P 0.1023 0.0942 'International Tables Vol C Tables 4.2.6.8 and 6.1.1.4'
Pd Pd -0.9988 1.0072 'International Tables Vol C Tables 4.2.6.8 and 6.1.1.4'

loop_
_geom_angle_atom_site_label_1
_geom_angle_atom_site_label_2
_geom_angle_atom_site_label_3
_geom_angle
_geom_angle_site_symmetry_1
_geom_angle_site_symmetry_3
_geom_angle_publ_flag
P2 Pd1 P1 93.20(3) . . ?
P2 Pd1 Cl1 174.44(4) . . ?
P1 Pd1 Cl1 88.24(3) . . ?
P2 Pd1 Cl2 85.69(3) . . ?
P1 Pd1 Cl2 176.27(3) . . ?
Cl1 Pd1 Cl2 93.20(4) . . ?
N1 P1 C10 102.48(15) . . ?
N1 P1 C4 105.16(15) . . ?
C10 P1 C4 108.54(16) . . ?
N1 P1 Pd1 114.31(10) . . ?
C10 P1 Pd1 111.72(11) . . ?
C4 P1 Pd1 113.81(11) . . ?
O2 P2 O3 94.20(12) . . ?
O2 P2 N2 104.89(14) . . ?
O3 P2 N2 101.64(13) . . ?
O2 P2 Pd1 119.76(10) . . ?
O3 P2 Pd1 115.18(9) . . ?
N2 P2 Pd1 117.44(10) . . ?
C16 O2 P2 126.4(2) . . ?
C30 O3 P2 125.3(2) . . ?
C1 N1 C2 111.8(3) . . ?
C1 N1 P1 126.6(2) . . ?
C2 N1 P1 118.7(3) . . ?
C1 N2 C3 112.8(3) . . ?
C1 N2 P2 129.5(2) . . ?
C3 N2 P2 115.2(3) . . ?
O1 C1 N1 120.7(3) . . ?
O1 C1 N2 119.2(3) . . ?
N1 C1 N2 120.1(3) . . ?
N1 C2 H2A 110(4) . . ?
N1 C2 H2B 111(4) . . ?
H2A C2 H2B 100(5) . . ?
N1 C2 H2C 108(5) . . ?
H2A C2 H2C 119(6) . . ?
H2B C2 H2C 108(6) . . ?
N2 C3 H3A 110(5) . . ?
N2 C3 H3B 113(3) . . ?
H3A C3 H3B 113(6) . . ?
N2 C3 H3C 103(6) . . ?
H3A C3 H3C 124(7) . . ?
H3B C3 H3C 93(6) . . ?
C9 C4 C5 119.0(3) . . ?
C9 C4 P1 120.7(3) . . ?
C5 C4 P1 120.2(3) . . ?
C4 C5 C6 119.6(4) . . ?
C4 C5 H5A 118(2) . . ?
C6 C5 H5A 123(2) . . ?
C7 C6 C5 120.8(5) . . ?
C7 C6 H6A 126(4) . . ?
C5 C6 H6A 113(4) . . ?
C6 C7 C8 120.1(4) . . ?
C6 C7 H7A 119(3) . . ?
C8 C7 H7A 120(3) . . ?
C7 C8 C9 120.4(5) . . ?
C7 C8 H8A 123(4) . . ?
C9 C8 H8A 116(4) . . ?
C4 C9 C8 120.1(4) . . ?
C4 C9 H9A 123(3) . . ?
C8 C9 H9A 117(3) . . ?
C11 C10 C15 118.8(4) . . ?
C11 C10 P1 121.7(3) . . ?
C15 C10 P1 119.5(3) . . ?
C10 C11 C12 119.7(4) . . ?
C10 C11 H11A 120(3) . . ?
C12 C11 H11A 120(3) . . ?
C13 C12 C11 120.6(4) . . ?
C13 C12 H12A 124(3) . . ?
C11 C12 H12A 116(3) . . ?
C12 C13 C14 120.3(4) . . ?
C12 C13 H13A 120(3) . . ?
C14 C13 H13A 119(3) . . ?
C15 C14 C13 119.2(5) . . ?
C15 C14 H14A 122(4) . . ?
C13 C14 H14A 119(4) . . ?
C14 C15 C10 121.3(4) . . ?
C14 C15 H15A 118(3) . . ?
C10 C15 H15A 120(3) . . ?
C17 C16 C21 121.8(3) . . ?
C17 C16 O2 121.0(3) . . ?
C21 C16 O2 117.2(3) . . ?
C16 C17 C18 120.8(3) . . ?
C16 C17 H17A 119(2) . . ?
C18 C17 H17A 120(2) . . ?
C19 C18 C17 120.3(3) . . ?
C19 C18 H18A 123(2) . . ?
C17 C18 H18A 117(2) . . ?
C18 C19 C20 117.2(3) . . ?
C18 C19 C22 122.5(3) . . ?
C20 C19 C22 120.3(3) . . ?
C21 C20 C19 124.9(3) . . ?
C21 C20 H20A 117(2) . . ?
C19 C20 H20A 118(2) . . ?
C20 C21 C16 115.1(3) . . ?
C20 C21 C26 121.7(3) . . ?
C16 C21 C26 123.2(3) . . ?
C23 C22 C24 111.9(6) . . ?
C23 C22 C19 112.1(4) . . ?
C24 C22 C19 108.0(4) . . ?
C23 C22 C25 107.5(5) . . ?
C24 C22 C25 108.0(6) . . ?
C19 C22 C25 109.3(3) . . ?
C22 C23 H23A 99(5) . . ?
C22 C23 H23B 108(5) . . ?
H23A C23 H23B 124(7) . . ?
C22 C23 H23C 114(3) . . ?
H23A C23 H23C 105(5) . . ?
H23B C23 H23C 108(6) . . ?
C22 C24 H24A 104(3) . . ?
C22 C24 H24B 110(4) . . ?
H24A C24 H24B 105(5) . . ?
C22 C24 H24C 109(6) . . ?
H24A C24 H24C 120(7) . . ?
H24B C24 H24C 109(7) . . ?
C22 C25 H25A 108(3) . . ?
C22 C25 H25B 104(3) . . ?
H25A C25 H25B 104(5) . . ?
C22 C25 H25C 118(4) . . ?
H25A C25 H25C 114(5) . . ?
H25B C25 H25C 107(5) . . ?
C29 C26 C28 111.0(4) . . ?
C29 C26 C21 108.7(3) . . ?
C28 C26 C21 111.0(3) . . ?
C29 C26 C27 107.6(4) . . ?
C28 C26 C27 106.5(4) . . ?
C21 C26 C27 111.9(3) . . ?
C26 C27 H27A 108(3) . . ?
C26 C27 H27B 115(3) . . ?
H27A C27 H27B 103(4) . . ?
C26 C27 H27C 109(3) . . ?
H27A C27 H27C 115(4) . . ?
H27B C27 H27C 107(5) . . ?
C26 C28 H28A 112(3) . . ?
C26 C28 H28B 114(3) . . ?
H28A C28 H28B 106(4) . . ?
C26 C28 H28C 110(3) . . ?
H28A C28 H28C 110(4) . . ?
H28B C28 H28C 105(4) . . ?
C26 C29 H29A 114(3) . . ?
C26 C29 H29B 112(3) . . ?
H29A C29 H29B 105(4) . . ?
C26 C29 H29C 111(3) . . ?
H29A C29 H29C 108(4) . . ?
H29B C29 H29C 106(4) . . ?
C31 C30 C35 122.0(3) . . ?
C31 C30 O3 120.0(3) . . ?
C35 C30 O3 118.0(3) . . ?
C32 C31 C30 120.0(3) . . ?
C32 C31 H31A 120(3) . . ?
C30 C31 H31A 119(3) . . ?
C31 C32 C33 121.0(3) . . ?
C31 C32 H32A 119(3) . . ?
C33 C32 H32A 120(3) . . ?
C34 C33 C32 116.6(3) . . ?
C34 C33 C36 123.3(3) . . ?
C32 C33 C36 120.0(3) . . ?
C33 C34 C35 125.0(3) . . ?
C33 C34 H34A 118(3) . . ?
C35 C34 H34A 117(3) . . ?
C30 C35 C34 115.1(3) . . ?
C30 C35 C40 122.9(3) . . ?
C34 C35 C40 122.0(3) . . ?
C37 C36 C39 110.4(5) . . ?
C37 C36 C33 109.2(3) . . ?
C39 C36 C33 108.8(4) . . ?
C37 C36 C38 107.9(5) . . ?
C39 C36 C38 108.9(5) . . ?
C33 C36 C38 111.5(4) . . ?
C36 C37 H37A 103(3) . . ?
C36 C37 H37B 109(5) . . ?
H37A C37 H37B 117(6) . . ?
C36 C37 H37C 104(5) . . ?
H37A C37 H37C 106(5) . . ?
H37B C37 H37C 115(6) . . ?
C36 C38 H38A 109(3) . . ?
C36 C38 H38B 106(4) . . ?
H38A C38 H38B 111(5) . . ?
C36 C38 H38C 105(4) . . ?
H38A C38 H38C 115(5) . . ?
H38B C38 H38C 110(5) . . ?
C36 C39 H39A 100(4) . . ?
C36 C39 H39B 106(4) . . ?
H39A C39 H39B 101(5) . . ?
C36 C39 H39C 111(4) . . ?
H39A C39 H39C 137(6) . . ?
H39B C39 H39C 100(5) . . ?
C41 C40 C42 110.5(4) . . ?
C41 C40 C43 108.4(5) . . ?
C42 C40 C43 106.3(4) . . ?
C41 C40 C35 109.2(4) . . ?
C42 C40 C35 110.6(3) . . ?
C43 C40 C35 111.7(3) . . ?
C40 C41 H41A 117(4) . . ?
C40 C41 H41B 112(4) . . ?
H41A C41 H41B 104(6) . . ?
C40 C41 H41C 110(3) . . ?
H41A C41 H41C 109(5) . . ?
H41B C41 H41C 103(5) . . ?
C40 C42 H42A 114(3) . . ?
C40 C42 H42B 108(2) . . ?
H42A C42 H42B 111(4) . . ?
C40 C42 H42C 111(3) . . ?
H42A C42 H42C 109(4) . . ?
H42B C42 H42C 104(4) . . ?
C40 C43 H43A 106(4) . . ?
C40 C43 H43B 107(3) . . ?
H43A C43 H43B 108(5) . . ?
C40 C43 H43C 113(3) . . ?
H43A C43 H43C 112(5) . . ?
H43B C43 H43C 111(5) . . ?
C1L O1L C4L 99.8(6) . . ?
O1L C1L C2L 104.7(6) . . ?
O1L C1L H1LA 110.8 . . ?
C2L C1L H1LA 110.8 . . ?
O1L C1L H1LB 110.8 . . ?
C2L C1L H1LB 110.8 . . ?
H1LA C1L H1LB 108.9 . . ?
C3L C2L C1L 107.4(6) . . ?
C3L C2L H2LA 110.3 . . ?
C1L C2L H2LA 110.3 . . ?
C3L C2L H2LB 110.2 . . ?
C1L C2L H2LB 110.2 . . ?
H2LA C2L H2LB 108.5 . . ?
C2L C3L C4L 102.7(6) . . ?
C2L C3L H3LA 111.2 . . ?
C4L C3L H3LA 111.2 . . ?
C2L C3L H3LB 111.2 . . ?
C4L C3L H3LB 111.2 . . ?
H3LA C3L H3LB 109.1 . . ?
O1L C4L C3L 106.7(5) . . ?
O1L C4L H4LA 110.4 . . ?
C3L C4L H4LA 110.4 . . ?
O1L C4L H4LB 110.4 . . ?
C3L C4L H4LB 110.4 . . ?
H4LA C4L H4LB 108.6 . . ?

loop_
_geom_bond_atom_site_label_1
_geom_bond_atom_site_label_2
_geom_bond_distance
_geom_bond_site_symmetry_2
_geom_bond_publ_flag
Pd1 P2 2.1777(9) . ?
Pd1 P1 2.2178(9) . ?
Pd1 Cl1 2.3314(10) . ?
Pd1 Cl2 2.3360(9) . ?
P1 N1 1.714(3) . ?
P1 C10 1.803(3) . ?
P1 C4 1.809(3) . ?
P2 O2 1.587(2) . ?
P2 O3 1.591(2) . ?
P2 N2 1.689(3) . ?
O1 C1 1.209(4) . ?
O2 C16 1.409(4) . ?
O3 C30 1.414(3) . ?
N1 C1 1.388(4) . ?
N1 C2 1.486(5) . ?
N2 C1 1.405(4) . ?
N2 C3 1.483(5) . ?
C2 H2A 0.93(7) . ?
C2 H2B 0.83(6) . ?
C2 H2C 0.87(8) . ?
C3 H3A 0.91(8) . ?
C3 H3B 0.89(5) . ?
C3 H3C 0.97(11) . ?
C4 C9 1.386(5) . ?
C4 C5 1.391(5) . ?
C5 C6 1.393(6) . ?
C5 H5A 0.88(4) . ?
C6 C7 1.359(7) . ?
C6 H6A 0.90(6) . ?
C7 C8 1.363(7) . ?
C7 H7A 0.94(5) . ?
C8 C9 1.393(6) . ?
C8 H8A 0.85(6) . ?
C9 H9A 0.87(4) . ?
C10 C11 1.384(5) . ?
C10 C15 1.384(5) . ?
C11 C12 1.389(6) . ?
C11 H11A 0.89(4) . ?
C12 C13 1.366(7) . ?
C12 H12A 1.00(5) . ?
C13 C14 1.381(7) . ?
C13 H13A 0.90(5) . ?
C14 C15 1.377(6) . ?
C14 H14A 0.91(6) . ?
C15 H15A 0.90(4) . ?
C16 C17 1.381(5) . ?
C16 C21 1.399(4) . ?
C17 C18 1.389(5) . ?
C17 H17A 0.90(4) . ?
C18 C19 1.379(5) . ?
C18 H18A 0.95(4) . ?
C19 C20 1.398(5) . ?
C19 C22 1.541(5) . ?
C20 C21 1.395(4) . ?
C20 H20A 0.95(4) . ?
C21 C26 1.536(5) . ?
C22 C23 1.516(7) . ?
C22 C24 1.518(8) . ?
C22 C25 1.535(7) . ?
C23 H23A 1.00(8) . ?
C23 H23B 1.03(9) . ?
C23 H23C 1.00(6) . ?
C24 H24A 1.01(5) . ?
C24 H24B 0.95(7) . ?
C24 H24C 0.99(10) . ?
C25 H25A 0.93(5) . ?
C25 H25B 1.06(7) . ?
C25 H25C 1.01(7) . ?
C26 C29 1.526(6) . ?
C26 C28 1.530(6) . ?
C26 C27 1.539(5) . ?
C27 H27A 0.90(4) . ?
C27 H27B 0.89(5) . ?
C27 H27C 0.92(5) . ?
C28 H28A 0.91(5) . ?
C28 H28B 0.96(5) . ?
C28 H28C 0.97(5) . ?
C29 H29A 0.92(5) . ?
C29 H29B 0.92(6) . ?
C29 H29C 0.96(5) . ?
C30 C31 1.380(5) . ?
C30 C35 1.393(5) . ?
C31 C32 1.381(5) . ?
C31 H31A 0.90(4) . ?
C32 C33 1.385(5) . ?
C32 H32A 0.87(4) . ?
C33 C34 1.386(5) . ?
C33 C36 1.535(4) . ?
C34 C35 1.397(4) . ?
C34 H34A 0.86(4) . ?
C35 C40 1.542(5) . ?
C36 C37 1.513(6) . ?
C36 C39 1.515(7) . ?
C36 C38 1.549(8) . ?
C37 H37A 1.07(6) . ?
C37 H37B 0.91(7) . ?
C37 H37C 1.00(9) . ?
C38 H38A 1.14(7) . ?
C38 H38B 0.96(7) . ?
C38 H38C 1.06(7) . ?
C39 H39A 1.08(8) . ?
C39 H39B 0.94(6) . ?
C39 H39C 1.04(7) . ?
C40 C41 1.524(7) . ?
C40 C42 1.529(6) . ?
C40 C43 1.535(6) . ?
C41 H41A 0.84(6) . ?
C41 H41B 0.93(6) . ?
C41 H41C 1.01(6) . ?
C42 H42A 0.85(5) . ?
C42 H42B 1.06(4) . ?
C42 H42C 0.94(5) . ?
C43 H43A 0.90(7) . ?
C43 H43B 0.96(6) . ?
C43 H43C 1.00(5) . ?
O1L C1L 1.421(10) . ?
O1L C4L 1.404(8) . ?
C1L C2L 1.421(11) . ?
C1L H1LA 0.9700 . ?
C1L H1LB 0.9700 . ?
C2L C3L 1.419(10) . ?
C2L H2LA 0.9700 . ?
C2L H2LB 0.9700 . ?
C3L C4L 1.427(9) . ?
C3L H3LA 0.9700 . ?
C3L H3LB 0.9700 . ?
C4L H4LA 0.9700 . ?
C4L H4LB 0.9700 . ?
